data_4071235
loop_
_publ_author_name
'Giri, Ramesh'
'Maugel, Nathan'
'Foxman, Bruce M.'
'Yu, Jin-Quan'

_publ_section_title
;
 Dehydrogenation of Inert Alkyl Groups via Remote C&#x2212;H Activation:
 Converting a Propyl Group into a \p-Allylic Complex
;
_journal_issue 8
_journal_name_full Organometallics
_journal_page_first 1667
_journal_paper_doi 10.1021/om8000444
_journal_volume 27
_journal_year 2008
_chemical_formula_moiety 'C17 H21.00 Cl1 N2 O2 Pd1'
_chemical_formula_sum 'C17 H21 Cl N2 O2 Pd'
_chemical_formula_weight 427.22
_space_group_IT_number 14
_symmetry_cell_setting monoclinic
_symmetry_space_group_name_Hall '-P 2yn'
_symmetry_space_group_name_H-M 'P 1 21/n 1'
_atom_sites_solution_hydrogens geom
_atom_sites_solution_primary direct
_audit_creation_date 07-06-04
_audit_creation_method CRYSTALS_ver_12.84
_cell_angle_alpha 90
_cell_angle_beta 97.645(3)
_cell_angle_gamma 90
_cell_formula_units_Z 4
_cell_length_a 11.4408(5)
_cell_length_b 9.9882(4)
_cell_length_c 14.8055(6)
_cell_measurement_reflns_used 5563
_cell_measurement_temperature 120
_cell_measurement_theta_max 30
_cell_measurement_theta_min 2
_cell_volume 1676.83(12)
_computing_cell_refinement 'SAINT (Siemens ,1995)'
_computing_data_collection 'SMART (Siemens, 1993)'
_computing_data_reduction 'SAINT (Siemens ,1995)'
_computing_molecular_graphics 'CAMERON (Watkin et al., 1996)'
_computing_publication_material 'CRYSTALS (Betteridge et al., 2003)'
_computing_structure_refinement 'CRYSTALS (Betteridge et al., 2003)'
_computing_structure_solution 'SIR92 (Altomare et al., 1994)'
_diffrn_ambient_temperature 120
_diffrn_measured_fraction_theta_full 1.000
_diffrn_measured_fraction_theta_max 0.993
_diffrn_measurement_device_type 'KappaCCD ApexII'
_diffrn_measurement_method '\f & \w scans'
_diffrn_radiation_monochromator graphite
_diffrn_radiation_type 'Mo K\a'
_diffrn_radiation_wavelength 0.71073
_diffrn_reflns_av_R_equivalents 0.029
_diffrn_reflns_limit_h_max 16
_diffrn_reflns_limit_h_min -15
_diffrn_reflns_limit_k_max 13
_diffrn_reflns_limit_k_min -14
_diffrn_reflns_limit_l_max 20
_diffrn_reflns_limit_l_min -20
_diffrn_reflns_number 25441
_diffrn_reflns_theta_full 29.578
_diffrn_reflns_theta_max 30.182
_diffrn_reflns_theta_min 2.119
_diffrn_standards_number 0
_exptl_absorpt_coefficient_mu 1.276
_exptl_absorpt_correction_T_max 0.88
_exptl_absorpt_correction_T_min 0.82
_exptl_absorpt_correction_type multi-scan
_exptl_absorpt_process_details 'DENZO/SCALEPACK (Otwinowski & Minor, 1997)'
_exptl_crystal_colour orange
_exptl_crystal_density_diffrn 1.692
_exptl_crystal_description pyramid
_exptl_crystal_F_000 864
_exptl_crystal_size_max 0.23
_exptl_crystal_size_mid 0.16
_exptl_crystal_size_min 0.10
_refine_diff_density_max 0.51
_refine_diff_density_min -0.54
_refine_ls_extinction_method None
_refine_ls_goodness_of_fit_ref 0.8508
_refine_ls_hydrogen_treatment noref
_refine_ls_matrix_type full
_refine_ls_number_parameters 206
_refine_ls_number_reflns 4939
_refine_ls_number_restraints 0
_refine_ls_R_factor_all 0.0260
_refine_ls_R_factor_gt 0.0206
_refine_ls_shift/su_max 0.007960
_refine_ls_structure_factor_coef Fsqd
_refine_ls_weighting_details
;
 Method= Modified Sheldrick 
 w=1/[\s^2^(F^2^) + ( 0.01P)^2^ + 0.00P] 
 ,where P=(max(Fo^2^,0) + 2Fc^2^)/3 
;
_refine_ls_weighting_scheme calc
_refine_ls_wR_factor_all 0.0493
_refine_ls_wR_factor_gt 0.0485
_refine_ls_wR_factor_ref 0.0493
_reflns_limit_h_max 15
_reflns_limit_h_min -16
_reflns_limit_k_max 14
_reflns_limit_k_min 0
_reflns_limit_l_max 20
_reflns_limit_l_min 0
_reflns_number_gt 4146
_reflns_number_total 4950
_reflns_threshold_expression I>2.0\s(I)
_oxford_diffrn_Wilson_B_factor 1.16
_oxford_diffrn_Wilson_scale 8.71
_oxford_refine_ls_scale 0.34780(17)
_oxford_structure_analysis_title 'RG in P2(1)/n'
_cod_data_source_file om8000444-1d.cif
_cod_data_source_block CRYSTALS_RG_1269
_cod_depositor_comments
;
The following automatic conversions were performed:

'_symmetry_cell_setting' value 'Monoclinic' changed to 'monoclinic'
according to /home/saulius/struct/CIF-dictionaries/cif_core.dic
dictionary named 'cif_core.dic' version 2.4.1 from 2010-06-29.

Automatic conversion script
Id: cif_fix_values 1715 2011-07-08 13:25:40Z adriana 
;
_cod_original_sg_symbol_H-M 'P 1 21/n 1 '
_cod_original_formula_sum 'C17 H21.00 Cl1 N2 O2 Pd1'
_cod_database_code 4071235

loop_
_symmetry_equiv_pos_as_xyz
x,y,z
-x,-y,-z
-x+1/2,y+1/2,-z+1/2
x+1/2,-y+1/2,z+1/2

loop_
_atom_site_label
_atom_site_type_symbol
_atom_site_fract_x
_atom_site_fract_y
_atom_site_fract_z
_atom_site_U_iso_or_equiv
_atom_site_occupancy
_atom_site_adp_type
_atom_site_refinement_flags_occupancy
Pd1 Pd 0.424217(10) 0.077466(12) 0.792663(8) 0.0131 1.0000 Uani .
Cl1 Cl 0.36738(4) -0.09279(4) 0.88330(3) 0.0229 1.0000 Uani .
O1 O 0.46641(10) 0.46773(11) 0.72468(8) 0.0175 1.0000 Uani .
O2 O 0.71277(10) -0.03395(12) 0.66233(9) 0.0199 1.0000 Uani .
N1 N 0.45997(11) 0.23741(13) 0.72051(9) 0.0138 1.0000 Uani .
N2 N 0.56599(11) -0.01949(13) 0.74775(9) 0.0148 1.0000 Uani .
C1 C 0.25809(15) 0.17638(16) 0.80575(13) 0.0196 1.0000 Uani .
C2 C 0.34568(15) 0.22584(16) 0.86941(12) 0.0173 1.0000 Uani .
C3 C 0.41337(14) 0.35209(16) 0.85586(11) 0.0149 1.0000 Uani .
C4 C 0.44602(13) 0.35982(16) 0.75889(11) 0.0143 1.0000 Uani .
C5 C 0.48947(14) 0.22646(16) 0.63193(11) 0.0146 1.0000 Uani .
C6 C 0.44771(15) 0.31759(17) 0.56270(12) 0.0186 1.0000 Uani .
C7 C 0.48226(16) 0.30726(18) 0.47697(12) 0.0215 1.0000 Uani .
C8 C 0.55829(15) 0.20594(18) 0.45677(12) 0.0203 1.0000 Uani .
C9 C 0.59835(15) 0.11417(17) 0.52283(12) 0.0182 1.0000 Uani .
C10 C 0.56407(14) 0.12239(16) 0.61030(11) 0.0148 1.0000 Uani .
C11 C 0.61041(13) 0.02192(16) 0.67757(11) 0.0144 1.0000 Uani .
C12 C 0.7522(5) -0.1175(6) 0.7423(4) 0.0198(11) 0.57(2) Uiso P
C13 C 0.65037(14) -0.11769(16) 0.79865(12) 0.0171 1.0000 Uani .
C14 C 0.52964(15) 0.35367(18) 0.92108(12) 0.0213 1.0000 Uani .
C15 C 0.33749(15) 0.47230(17) 0.87489(12) 0.0194 1.0000 Uani .
C16 C 0.5915(3) -0.2547(4) 0.7955(6) 0.0208(11) 0.57(2) Uiso P
C17 C 0.6895(5) -0.0665(6) 0.8944(4) 0.0232(11) 0.57(2) Uiso P
C121 C 0.7368(6) -0.1408(8) 0.7267(5) 0.0191(14) 0.43(2) Uiso P
C161 C 0.5969(4) -0.2508(5) 0.8225(7) 0.0175(14) 0.43(2) Uiso P
C171 C 0.7084(7) -0.0461(8) 0.8837(5) 0.0241(15) 0.43(2) Uiso P
H11 H 0.2181 0.0963 0.8178 0.0243 1.0000 Uiso .
H12 H 0.2374 0.2223 0.7497 0.0243 1.0000 Uiso .
H21 H 0.3646 0.1780 0.9249 0.0215 1.0000 Uiso .
H61 H 0.3952 0.3869 0.5750 0.0223 1.0000 Uiso .
H71 H 0.4537 0.3702 0.4312 0.0255 1.0000 Uiso .
H81 H 0.5822 0.2003 0.3979 0.0246 1.0000 Uiso .
H91 H 0.6497 0.0445 0.5092 0.0223 1.0000 Uiso .
H121 H 0.8208 -0.0805 0.7764 0.0237 0.5670 Uiso .
H122 H 0.7685 -0.2060 0.7240 0.0237 0.5670 Uiso .
H141 H 0.5717 0.4335 0.9121 0.0253 1.0000 Uiso .
H142 H 0.5131 0.3501 0.9822 0.0253 1.0000 Uiso .
H143 H 0.5760 0.2783 0.9092 0.0253 1.0000 Uiso .
H151 H 0.3791 0.5527 0.8666 0.0237 1.0000 Uiso .
H152 H 0.3202 0.4679 0.9358 0.0237 1.0000 Uiso .
H153 H 0.2660 0.4710 0.8341 0.0237 1.0000 Uiso .
H161 H 0.5282 -0.2530 0.8310 0.0250 0.5670 Uiso .
H162 H 0.6476 -0.3201 0.8193 0.0250 0.5670 Uiso .
H163 H 0.5622 -0.2764 0.7342 0.0250 0.5670 Uiso .
H171 H 0.6244 -0.0676 0.9281 0.0278 0.5670 Uiso .
H172 H 0.7504 -0.1224 0.9235 0.0278 0.5670 Uiso .
H173 H 0.7181 0.0225 0.8914 0.0278 0.5670 Uiso .
H1211 H 0.8163 -0.1373 0.7548 0.0230 0.4330 Uiso .
H1212 H 0.7221 -0.2251 0.6975 0.0230 0.4330 Uiso .
H1611 H 0.5445 -0.2363 0.8663 0.0211 0.4330 Uiso .
H1612 H 0.6580 -0.3100 0.8471 0.0211 0.4330 Uiso .
H1613 H 0.5548 -0.2892 0.7691 0.0211 0.4330 Uiso .
H1711 H 0.6524 -0.0346 0.9250 0.0290 0.4330 Uiso .
H1712 H 0.7727 -0.0980 0.9117 0.0290 0.4330 Uiso .
H1713 H 0.7362 0.0389 0.8673 0.0290 0.4330 Uiso .

loop_
_atom_site_aniso_label
_atom_site_aniso_U_11
_atom_site_aniso_U_22
_atom_site_aniso_U_33
_atom_site_aniso_U_23
_atom_site_aniso_U_13
_atom_site_aniso_U_12
Pd1 0.01252(6) 0.01214(6) 0.01524(6) -0.00048(5) 0.00403(4) -0.00030(4)
Cl1 0.0258(2) 0.01803(19) 0.0269(2) 0.00434(16) 0.01085(17) -0.00106(16)
O1 0.0188(6) 0.0138(5) 0.0205(6) -0.0003(5) 0.0052(5) -0.0018(4)
O2 0.0141(6) 0.0206(6) 0.0263(7) 0.0014(5) 0.0076(5) 0.0038(5)
N1 0.0148(6) 0.0126(6) 0.0144(6) -0.0003(5) 0.0040(5) 0.0005(5)
N2 0.0130(6) 0.0134(6) 0.0178(7) -0.0001(5) 0.0018(5) 0.0022(5)
C1 0.0162(8) 0.0148(7) 0.0298(10) -0.0030(7) 0.0102(7) 0.0010(6)
C2 0.0197(8) 0.0151(7) 0.0190(8) -0.0009(6) 0.0092(6) 0.0015(6)
C3 0.0148(7) 0.0156(7) 0.0148(8) -0.0024(6) 0.0036(6) -0.0015(6)
C4 0.0107(7) 0.0160(7) 0.0164(8) -0.0025(6) 0.0022(6) 0.0002(6)
C5 0.0130(7) 0.0156(7) 0.0156(8) -0.0024(6) 0.0031(6) -0.0030(6)
C6 0.0181(8) 0.0186(8) 0.0189(8) -0.0004(7) 0.0015(6) 0.0007(6)
C7 0.0242(9) 0.0215(8) 0.0181(8) 0.0021(7) 0.0003(7) -0.0033(7)
C8 0.0212(8) 0.0246(9) 0.0158(8) -0.0022(7) 0.0054(7) -0.0070(7)
C9 0.0167(8) 0.0191(8) 0.0200(8) -0.0039(6) 0.0068(6) -0.0038(6)
C10 0.0137(7) 0.0144(7) 0.0166(8) -0.0022(6) 0.0033(6) -0.0029(6)
C11 0.0116(7) 0.0133(7) 0.0185(8) -0.0047(6) 0.0020(6) -0.0015(6)
C13 0.0141(7) 0.0149(7) 0.0226(9) 0.0014(6) 0.0032(6) 0.0030(6)
C14 0.0208(8) 0.0248(9) 0.0176(8) -0.0023(7) 0.0003(7) -0.0005(7)
C15 0.0206(8) 0.0177(8) 0.0208(9) -0.0040(7) 0.0065(7) 0.0000(6)

loop_
_atom_type_symbol
_atom_type_scat_dispersion_real
_atom_type_scat_dispersion_imag
_atom_type_scat_Cromer_Mann_a1
_atom_type_scat_Cromer_Mann_b1
_atom_type_scat_Cromer_Mann_a2
_atom_type_scat_Cromer_Mann_b2
_atom_type_scat_Cromer_Mann_a3
_atom_type_scat_Cromer_Mann_b3
_atom_type_scat_Cromer_Mann_a4
_atom_type_scat_Cromer_Mann_b4
_atom_type_scat_Cromer_Mann_c
_atom_type_scat_source
C 0.0033 0.0016 2.3100 20.8439 1.0200 10.2075 1.5886 0.5687 0.8650 51.6512 0.2156 'International Tables Vol C 4.2.6.8 and 6.1.1.4'
H 0.0000 0.0000 0.4930 10.5109 0.3229 26.1257 0.1402 3.1424 0.0408 57.7998 0.0030 'International Tables Vol C 4.2.6.8 and 6.1.1.4'
N 0.0061 0.0033 12.2126 0.0057 3.1322 9.8933 2.0125 28.9975 1.1663 0.5826 -11.5290 'International Tables Vol C 4.2.6.8 and 6.1.1.4'
O 0.0106 0.0060 3.0485 13.2771 2.2868 5.7011 1.5463 0.3239 0.8670 32.9089 0.2508 'International Tables Vol C 4.2.6.8 and 6.1.1.4'
Pd -0.9988 1.0072 19.3319 0.6987 15.5017 7.9893 5.2954 25.2052 0.6058 76.8986 5.2659 'International Tables Vol C 4.2.6.8 and 6.1.1.4'
Cl 0.1484 0.1585 11.4604 0.0104 7.1964 1.1662 6.2556 18.5194 1.6455 47.7784 -9.5574 'International Tables Vol C 4.2.6.8 and 6.1.1.4'

loop_
_geom_angle_atom_site_label_1
_geom_angle_atom_site_label_2
_geom_angle_atom_site_label_3
_geom_angle
_geom_angle_publ_flag
Cl1 Pd1 N1 173.47(4) yes
Cl1 Pd1 N2 97.76(4) yes
N1 Pd1 N2 88.70(5) yes
Cl1 Pd1 C1 88.04(5) yes
N1 Pd1 C1 85.86(6) yes
N2 Pd1 C1 166.34(6) yes
Cl1 Pd1 C2 91.77(5) yes
N1 Pd1 C2 81.95(6) yes
N2 Pd1 C2 153.74(6) yes
C1 Pd1 C2 37.14(6) yes
C11 O2 C12 106.35(19) yes
C11 O2 C121 107.0(2) yes
Pd1 N1 C4 116.76(11) yes
Pd1 N1 C5 122.07(10) yes
C4 N1 C5 121.00(13) yes
Pd1 N2 C11 121.31(11) yes
Pd1 N2 C13 128.35(10) yes
C11 N2 C13 108.56(13) yes
Pd1 C1 C2 69.99(9) yes
Pd1 C1 H11 94.7 no
C2 C1 H11 120.0 no
Pd1 C1 H12 105.1 no
C2 C1 H12 120.0 no
H11 C1 H12 120.0 no
C1 C2 Pd1 72.87(10) yes
C1 C2 C3 123.41(15) yes
Pd1 C2 C3 104.45(10) yes
C1 C2 H21 118.3 no
Pd1 C2 H21 92.7 no
C3 C2 H21 118.3 no
C2 C3 C4 111.13(13) yes
C2 C3 C14 110.01(14) yes
C4 C3 C14 106.84(13) yes
C2 C3 C15 108.54(13) yes
C4 C3 C15 110.36(13) yes
C14 C3 C15 109.96(14) yes
C3 C4 N1 113.63(13) yes
C3 C4 O1 120.97(14) yes
N1 C4 O1 125.13(15) yes
N1 C5 C6 122.07(14) yes
N1 C5 C10 119.93(14) yes
C6 C5 C10 117.99(15) yes
C5 C6 C7 120.66(16) yes
C5 C6 H61 119.7 no
C7 C6 H61 119.7 no
C6 C7 C8 120.96(16) yes
C6 C7 H71 119.5 no
C8 C7 H71 119.5 no
C7 C8 C9 119.39(16) yes
C7 C8 H81 120.3 no
C9 C8 H81 120.3 no
C8 C9 C10 120.65(16) yes
C8 C9 H91 119.7 no
C10 C9 H91 119.7 no
C5 C10 C9 120.31(15) yes
C5 C10 C11 121.81(15) yes
C9 C10 C11 117.86(15) yes
C10 C11 O2 114.57(14) yes
C10 C11 N2 128.70(14) yes
O2 C11 N2 116.73(15) yes
O2 C12 C13 105.5(3) yes
O2 C12 H121 110.5 no
C13 C12 H121 110.5 no
O2 C12 H122 110.4 no
C13 C12 H122 110.4 no
H121 C12 H122 109.5 no
C12 C13 N2 102.24(19) yes
C12 C13 C16 110.6(2) yes
N2 C13 C16 108.6(2) yes
C12 C13 C17 111.1(3) yes
N2 C13 C17 109.7(2) yes
C16 C13 C17 113.9(3) yes
N2 C13 C121 100.2(2) yes
C16 C13 C121 99.4(3) yes
C17 C13 C121 123.5(3) yes
C12 C13 C161 119.2(3) yes
N2 C13 C161 115.7(3) yes
C17 C13 C161 98.9(3) yes
C121 C13 C161 109.8(3) yes
C12 C13 C171 99.9(3) yes
N2 C13 C171 106.7(3) yes
C16 C13 C171 126.2(3) yes
C121 C13 C171 112.8(3) yes
C161 C13 C171 111.2(3) yes
C3 C14 H141 109.5 no
C3 C14 H142 109.5 no
H141 C14 H142 109.5 no
C3 C14 H143 109.5 no
H141 C14 H143 109.5 no
H142 C14 H143 109.5 no
C3 C15 H151 109.5 no
C3 C15 H152 109.5 no
H151 C15 H152 109.5 no
C3 C15 H153 109.5 no
H151 C15 H153 109.5 no
H152 C15 H153 109.5 no
C13 C16 H161 109.5 no
C13 C16 H162 109.5 no
H161 C16 H162 109.5 no
C13 C16 H163 109.5 no
H161 C16 H163 109.5 no
H162 C16 H163 109.5 no
C13 C17 H171 109.5 no
C13 C17 H172 109.5 no
H171 C17 H172 109.5 no
C13 C17 H173 109.5 no
H171 C17 H173 109.5 no
H172 C17 H173 109.5 no
C13 C121 O2 105.1(3) yes
C13 C121 H1211 110.6 no
O2 C121 H1211 110.6 no
C13 C121 H1212 110.6 no
O2 C121 H1212 110.5 no
H1211 C121 H1212 109.5 no
C13 C161 H1611 109.5 no
C13 C161 H1612 109.5 no
H1611 C161 H1612 109.5 no
C13 C161 H1613 109.5 no
H1611 C161 H1613 109.5 no
H1612 C161 H1613 109.5 no
C13 C171 H1711 109.5 no
C13 C171 H1712 109.5 no
H1711 C171 H1712 109.5 no
C13 C171 H1713 109.4 no
H1711 C171 H1713 109.5 no
H1712 C171 H1713 109.5 no

loop_
_geom_bond_atom_site_label_1
_geom_bond_atom_site_label_2
_geom_bond_distance
_geom_bond_publ_flag
Pd1 Cl1 2.3125(4) yes
Pd1 N1 1.9942(13) yes
Pd1 N2 2.0731(13) yes
Pd1 C1 2.1735(16) yes
Pd1 C2 2.1370(16) yes
O1 C4 1.2264(19) yes
O2 C11 1.3431(18) yes
O2 C12 1.470(4) yes
O2 C121 1.433(5) yes
N1 C4 1.367(2) yes
N1 C5 1.401(2) yes
N2 C11 1.284(2) yes
N2 C13 1.506(2) yes
C1 C2 1.373(2) yes
C1 H11 0.950 no
C1 H12 0.950 no
C2 C3 1.507(2) yes
C2 H21 0.950 no
C3 C4 1.533(2) yes
C3 C14 1.536(2) yes
C3 C15 1.530(2) yes
C5 C6 1.406(2) yes
C5 C10 1.409(2) yes
C6 C7 1.383(2) yes
C6 H61 0.950 no
C7 C8 1.393(3) yes
C7 H71 0.950 no
C8 C9 1.374(2) yes
C8 H81 0.950 no
C9 C10 1.405(2) yes
C9 H91 0.950 no
C10 C11 1.463(2) yes
C12 C13 1.520(4) yes
C12 H121 0.950 no
C12 H122 0.950 no
C13 C16 1.523(4) yes
C13 C17 1.517(5) yes
C13 C121 1.564(6) yes
C13 C161 1.525(5) yes
C13 C171 1.521(6) yes
C14 H141 0.950 no
C14 H142 0.950 no
C14 H143 0.950 no
C15 H151 0.950 no
C15 H152 0.950 no
C15 H153 0.950 no
C16 H161 0.950 no
C16 H162 0.950 no
C16 H163 0.950 no
C17 H171 0.950 no
C17 H172 0.950 no
C17 H173 0.950 no
C121 H1211 0.950 no
C121 H1212 0.950 no
C161 H1611 0.950 no
C161 H1612 0.950 no
C161 H1613 0.950 no
C171 H1711 0.950 no
C171 H1712 0.950 no
C171 H1713 0.950 no
